data_7008004
loop_
_publ_author_name
'Reiter, Stephan A.'
'Nogai, Stefan D.'
'Schmidbaur, Hubert'

_publ_section_title
;
 Synthesis and auration of primary and di-primary
 heteroaryl-phosphines.
;
_journal_issue 2
_journal_name_full 'Dalton transactions (Cambridge, England : 2003)'
_journal_page_first 247
_journal_page_last 255
_journal_paper_doi 10.1039/b415326j
_journal_year 2005
_chemical_formula_moiety 'C40 H84 Au3 P4 S 1+, B F4 1-, C0.76 H1.51 Cl1.51'
_chemical_formula_sum 'C40.76 H85.51 Au3 B Cl1.51 F4 P4 S'
_chemical_formula_weight 1463.08
_chemical_name_systematic
;
?
;
_space_group_IT_number 2
_symmetry_cell_setting triclinic
_symmetry_space_group_name_Hall '-P 1'
_symmetry_space_group_name_H-M 'P -1'
_atom_sites_solution_hydrogens geom
_atom_sites_solution_primary direct
_atom_sites_solution_secondary difmap
_audit_creation_method SHELXL-97
_cell_angle_alpha 102.894(3)
_cell_angle_beta 106.329(3)
_cell_angle_gamma 97.318(3)
_cell_formula_units_Z 2
_cell_length_a 12.7063(6)
_cell_length_b 14.5754(8)
_cell_length_c 16.2534(5)
_cell_measurement_reflns_used 46585
_cell_measurement_temperature 143(2)
_cell_measurement_theta_max 25.46
_cell_measurement_theta_min 3.41
_cell_volume 2757.1(2)
_computing_cell_refinement DENZO
_computing_data_collection XPRESS
_computing_data_reduction SCALEPACK
_computing_molecular_graphics SHELXTL-PLUS
_computing_publication_material 'SHELXL-97 (Sheldrick, 1997)'
_computing_structure_refinement 'SHELXL-97 (Sheldrick, 1997)'
_computing_structure_solution 'SHELXS-97 (Sheldrick, 1990)'
_diffrn_ambient_temperature 143(2)
_diffrn_measured_fraction_theta_full 0.934
_diffrn_measured_fraction_theta_max 0.934
_diffrn_measurement_device_type 'NONIUS DIP 2020'
_diffrn_measurement_method phi-rotation
_diffrn_radiation_monochromator graphite
_diffrn_radiation_source 'fine-focus sealed tube'
_diffrn_radiation_type MoK\a
_diffrn_radiation_wavelength 0.71073
_diffrn_reflns_av_R_equivalents 0.0505
_diffrn_reflns_av_sigmaI/netI 0.0686
_diffrn_reflns_limit_h_max 15
_diffrn_reflns_limit_h_min -15
_diffrn_reflns_limit_k_max 17
_diffrn_reflns_limit_k_min -17
_diffrn_reflns_limit_l_max 19
_diffrn_reflns_limit_l_min -19
_diffrn_reflns_number 46585
_diffrn_reflns_theta_full 25.46
_diffrn_reflns_theta_max 25.46
_diffrn_reflns_theta_min 3.41
_exptl_absorpt_coefficient_mu 8.229
_exptl_absorpt_correction_T_max 0.705
_exptl_absorpt_correction_T_min 0.248
_exptl_absorpt_correction_type refdelf
_exptl_absorpt_process_details
;
(See: Walker, N. & Stuart, D. (1983) Acta Cryst. A39, 158-166)
;
_exptl_crystal_colour colourless
_exptl_crystal_density_diffrn 1.762
_exptl_crystal_density_method 'not measured'
_exptl_crystal_description block
_exptl_crystal_F_000 1420
_exptl_crystal_size_max 0.20
_exptl_crystal_size_mid 0.20
_exptl_crystal_size_min 0.10
_refine_diff_density_max 2.587
_refine_diff_density_min -2.924
_refine_diff_density_rms 0.173
_refine_ls_extinction_method none
_refine_ls_goodness_of_fit_ref 1.051
_refine_ls_hydrogen_treatment riding
_refine_ls_matrix_type full
_refine_ls_number_parameters 556
_refine_ls_number_reflns 9557
_refine_ls_number_restraints 6
_refine_ls_restrained_S_all 1.050
_refine_ls_R_factor_all 0.0542
_refine_ls_R_factor_gt 0.0467
_refine_ls_shift/su_max 0.001
_refine_ls_shift/su_mean 0.000
_refine_ls_structure_factor_coef Fsqd
_refine_ls_weighting_details 'calc w=1/[\s^2^(Fo^2^)+(0.0267P)^2^+17.2384P] where P=(Fo^2^+2Fc^2^)/3'
_refine_ls_weighting_scheme calc
_refine_ls_wR_factor_gt 0.1071
_refine_ls_wR_factor_ref 0.1122
_reflns_number_gt 8418
_reflns_number_total 9557
_reflns_threshold_expression >2sigma(I)
_cod_data_source_file b415326j.txt
_cod_data_source_block reit8
_cod_depositor_comments
;
The following automatic conversions were performed:
'_exptl_absorpt_correction_type' value 'REFDELF' changed to 'refdelf'
according to '/home/saulius/struct/CIF-dictionaries/cif_core.dic'
dictionary named 'cif_core.dic' version 2.4.1 from 2010-06-29.

Automatic conversion script
Id: cif_fix_enum 1527 2010-12-29 10:47:43Z saulius 
;
_cod_original_sg_symbol_H-M P-1
_cod_database_code 7008004

loop_
_symmetry_equiv_pos_as_xyz
'x, y, z'
'-x, -y, -z'

loop_
_atom_site_label
_atom_site_type_symbol
_atom_site_fract_x
_atom_site_fract_y
_atom_site_fract_z
_atom_site_U_iso_or_equiv
_atom_site_adp_type
_atom_site_occupancy
_atom_site_symmetry_multiplicity
_atom_site_calc_flag
_atom_site_refinement_flags
_atom_site_disorder_assembly
_atom_site_disorder_group
Au1 Au 0.81787(2) 0.80846(2) 0.10224(2) 0.03769(10) Uani 1 1 d . . .
Au2 Au 1.04452(3) 0.68422(3) 0.17312(3) 0.04937(11) Uani 1 1 d . . .
Au3 Au 1.10588(2) 0.95262(2) 0.24922(2) 0.03914(10) Uani 1 1 d . . .
P1 P 1.00789(16) 0.82065(15) 0.12962(15) 0.0376(4) Uani 1 1 d . . .
P2 P 1.21104(18) 1.07758(17) 0.37274(15) 0.0430(5) Uani 1 1 d . . .
P3 P 0.62989(16) 0.79313(15) 0.08951(15) 0.0385(5) Uani 1 1 d . . .
P4 P 1.0672(3) 0.5537(2) 0.2326(2) 0.0705(9) Uani 1 1 d . . .
S1 S 1.1693(2) 0.8121(3) 0.0194(2) 0.0849(10) Uani 1 1 d . . .
C1 C 1.0480(7) 0.8372(6) 0.0351(6) 0.0428(19) Uani 1 1 d . . .
C2 C 0.9938(8) 0.8782(7) -0.0300(6) 0.053(2) Uani 1 1 d . . .
H2A H 0.9248 0.8980 -0.0332 0.063 Uiso 1 1 calc R . .
C3 C 1.0528(10) 0.8873(7) -0.0916(7) 0.062(3) Uani 1 1 d . . .
H3A H 1.0268 0.9125 -0.1410 0.075 Uiso 1 1 calc R . .
C4 C 1.1496(11) 0.8559(11) -0.0713(9) 0.091(4) Uani 1 1 d . . .
H4A H 1.2009 0.8579 -0.1038 0.109 Uiso 1 1 calc R . .
C11 C 1.3237(9) 1.1491(7) 0.3437(7) 0.063(3) Uani 1 1 d . . .
C12 C 1.3828(11) 1.2465(9) 0.4118(10) 0.099(5) Uani 1 1 d . . .
H12A H 1.4413 1.2776 0.3928 0.148 Uiso 1 1 calc R . .
H12B H 1.4166 1.2364 0.4704 0.148 Uiso 1 1 calc R . .
H12C H 1.3280 1.2876 0.4157 0.148 Uiso 1 1 calc R . .
C13 C 1.4118(9) 1.0882(9) 0.3311(8) 0.078(3) Uani 1 1 d . . .
H13A H 1.4634 1.1208 0.3068 0.117 Uiso 1 1 calc R . .
H13B H 1.3741 1.0250 0.2898 0.117 Uiso 1 1 calc R . .
H13C H 1.4540 1.0802 0.3887 0.117 Uiso 1 1 calc R . .
C14 C 1.2682(11) 1.1651(8) 0.2517(8) 0.079(4) Uani 1 1 d . . .
H14A H 1.3249 1.2008 0.2339 0.119 Uiso 1 1 calc R . .
H14B H 1.2096 1.2020 0.2555 0.119 Uiso 1 1 calc R . .
H14C H 1.2351 1.1028 0.2075 0.119 Uiso 1 1 calc R . .
C21 C 1.2770(8) 1.0198(9) 0.4622(7) 0.062(3) Uani 1 1 d . . .
C22 C 1.1868(10) 0.9793(11) 0.4990(8) 0.084(4) Uani 1 1 d . . .
H22A H 1.2176 0.9391 0.5370 0.126 Uiso 1 1 calc R . .
H22B H 1.1215 0.9405 0.4493 0.126 Uiso 1 1 calc R . .
H22C H 1.1643 1.0325 0.5340 0.126 Uiso 1 1 calc R . .
C23 C 1.3172(10) 0.9304(10) 0.4204(9) 0.081(4) Uani 1 1 d . . .
H23A H 1.3368 0.8930 0.4636 0.122 Uiso 1 1 calc R . .
H23B H 1.3832 0.9509 0.4040 0.122 Uiso 1 1 calc R . .
H23C H 1.2572 0.8906 0.3671 0.122 Uiso 1 1 calc R . .
C24 C 1.3732(9) 1.0851(12) 0.5404(8) 0.094(4) Uani 1 1 d . . .
H24A H 1.4049 1.0479 0.5812 0.140 Uiso 1 1 calc R . .
H24B H 1.3456 1.1373 0.5720 0.140 Uiso 1 1 calc R . .
H24C H 1.4312 1.1121 0.5186 0.140 Uiso 1 1 calc R . .
C31 C 1.1186(8) 1.1584(8) 0.4123(7) 0.059(2) Uani 1 1 d . . .
C32 C 1.0059(9) 1.0930(9) 0.4005(9) 0.076(3) Uani 1 1 d . . .
H32A H 0.9529 1.1331 0.4130 0.115 Uiso 1 1 calc R . .
H32B H 1.0186 1.0528 0.4418 0.115 Uiso 1 1 calc R . .
H32C H 0.9750 1.0520 0.3391 0.115 Uiso 1 1 calc R . .
C33 C 1.0868(11) 1.2235(8) 0.3519(8) 0.073(3) Uani 1 1 d . . .
H33A H 1.0439 1.2676 0.3759 0.110 Uiso 1 1 calc R . .
H33B H 1.0412 1.1842 0.2920 0.110 Uiso 1 1 calc R . .
H33C H 1.1550 1.2606 0.3489 0.110 Uiso 1 1 calc R . .
C34 C 1.1710(11) 1.2223(11) 0.5099(8) 0.091(4) Uani 1 1 d . . .
H34A H 1.1234 1.2679 0.5224 0.137 Uiso 1 1 calc R . .
H34B H 1.2458 1.2577 0.5180 0.137 Uiso 1 1 calc R . .
H34C H 1.1769 1.1815 0.5508 0.137 Uiso 1 1 calc R . .
C41 C 0.5430(8) 0.7676(9) -0.0302(7) 0.070(3) Uani 1 1 d . . .
C42 C 0.5903(17) 0.8424(12) -0.0693(10) 0.117(6) Uani 1 1 d . . .
H42A H 0.5461 0.8296 -0.1322 0.176 Uiso 1 1 calc R . .
H42B H 0.6683 0.8393 -0.0643 0.176 Uiso 1 1 calc R . .
H42C H 0.5868 0.9066 -0.0367 0.176 Uiso 1 1 calc R . .
C43 C 0.4191(10) 0.770(2) -0.0417(11) 0.224(16) Uani 1 1 d . . .
H43A H 0.3849 0.7857 -0.0975 0.336 Uiso 1 1 calc R . .
H43B H 0.4137 0.8186 0.0085 0.336 Uiso 1 1 calc R . .
H43C H 0.3797 0.7067 -0.0436 0.336 Uiso 1 1 calc R . .
C44 C 0.5573(16) 0.6724(10) -0.0841(9) 0.120(6) Uani 1 1 d . . .
H44A H 0.5162 0.6622 -0.1473 0.181 Uiso 1 1 calc R . .
H44B H 0.5279 0.6196 -0.0632 0.181 Uiso 1 1 calc R . .
H44C H 0.6369 0.6744 -0.0763 0.181 Uiso 1 1 calc R . .
C51 C 0.5923(9) 0.6907(11) 0.1347(11) 0.096(5) Uani 1 1 d . . .
C52 C 0.4679(14) 0.662(2) 0.118(3) 0.35(3) Uani 1 1 d . . .
H52A H 0.4418 0.5941 0.0858 0.532 Uiso 1 1 calc R . .
H52B H 0.4282 0.7009 0.0823 0.532 Uiso 1 1 calc R . .
H52C H 0.4531 0.6737 0.1750 0.532 Uiso 1 1 calc R . .
C53 C 0.6610(14) 0.7116(12) 0.2314(10) 0.107(5) Uani 1 1 d . . .
H53A H 0.6539 0.6526 0.2506 0.160 Uiso 1 1 calc R . .
H53B H 0.6340 0.7605 0.2676 0.160 Uiso 1 1 calc R . .
H53C H 0.7398 0.7352 0.2389 0.160 Uiso 1 1 calc R . .
C54 C 0.6319(18) 0.6017(9) 0.0888(13) 0.176(11) Uani 1 1 d . . .
H54A H 0.6175 0.5487 0.1147 0.264 Uiso 1 1 calc R . .
H54B H 0.7123 0.6188 0.0980 0.264 Uiso 1 1 calc R . .
H54C H 0.5907 0.5818 0.0248 0.264 Uiso 1 1 calc R . .
C61 C 0.6088(9) 0.9087(9) 0.1560(8) 0.074(3) Uani 1 1 d . . .
C62 C 0.4944(15) 0.9045(18) 0.164(2) 0.33(3) Uani 1 1 d . . .
H62A H 0.4985 0.9117 0.2260 0.500 Uiso 1 1 calc R . .
H62B H 0.4464 0.8425 0.1267 0.500 Uiso 1 1 calc R . .
H62C H 0.4628 0.9566 0.1434 0.500 Uiso 1 1 calc R . .
C63 C 0.6380(15) 0.9892(8) 0.1176(10) 0.125(7) Uani 1 1 d . . .
H63A H 0.6396 1.0507 0.1581 0.187 Uiso 1 1 calc R . .
H63B H 0.5818 0.9806 0.0597 0.187 Uiso 1 1 calc R . .
H63C H 0.7119 0.9890 0.1101 0.187 Uiso 1 1 calc R . .
C64 C 0.6939(16) 0.9384(9) 0.2476(8) 0.121(7) Uani 1 1 d . . .
H64A H 0.6817 0.9978 0.2825 0.181 Uiso 1 1 calc R . .
H64B H 0.7694 0.9494 0.2427 0.181 Uiso 1 1 calc R . .
H64C H 0.6862 0.8875 0.2772 0.181 Uiso 1 1 calc R . .
C71 C 0.9162(10) 0.4709(8) 0.2018(10) 0.075(3) Uani 1 1 d . . .
C72 C 0.8534(14) 0.5217(12) 0.2584(13) 0.123(7) Uani 1 1 d . . .
H72A H 0.7729 0.4948 0.2311 0.184 Uiso 1 1 calc R . .
H72B H 0.8675 0.5904 0.2624 0.184 Uiso 1 1 calc R . .
H72C H 0.8789 0.5126 0.3182 0.184 Uiso 1 1 calc R . .
C73 C 0.8553(13) 0.4589(10) 0.1011(11) 0.103(5) Uani 1 1 d . . .
H73A H 0.7765 0.4281 0.0856 0.155 Uiso 1 1 calc R . .
H73B H 0.8912 0.4188 0.0649 0.155 Uiso 1 1 calc R . .
H73C H 0.8600 0.5222 0.0895 0.155 Uiso 1 1 calc R . .
C74 C 0.9244(12) 0.3711(10) 0.2155(12) 0.107(5) Uani 1 1 d . . .
H74A H 0.8496 0.3354 0.2067 0.160 Uiso 1 1 calc R . .
H74B H 0.9729 0.3779 0.2762 0.160 Uiso 1 1 calc R . .
H74C H 0.9560 0.3362 0.1725 0.160 Uiso 1 1 calc R . .
C81 C 1.1538(9) 0.4795(7) 0.1807(8) 0.060(3) Uani 1 1 d . . .
C82 C 1.2013(13) 0.4099(9) 0.2340(10) 0.099(5) Uani 1 1 d . . .
H82A H 1.2452 0.3730 0.2034 0.148 Uiso 1 1 calc R . .
H82B H 1.1393 0.3657 0.2383 0.148 Uiso 1 1 calc R . .
H82C H 1.2493 0.4468 0.2939 0.148 Uiso 1 1 calc R . .
C83 C 1.2525(11) 0.5476(10) 0.1753(11) 0.094(5) Uani 1 1 d . . .
H83A H 1.2988 0.5099 0.1482 0.140 Uiso 1 1 calc R . .
H83B H 1.2978 0.5865 0.2354 0.140 Uiso 1 1 calc R . .
H83C H 1.2241 0.5899 0.1388 0.140 Uiso 1 1 calc R . .
C84 C 1.0920(13) 0.4225(10) 0.0876(10) 0.098(4) Uani 1 1 d . . .
H84A H 1.1455 0.4040 0.0569 0.147 Uiso 1 1 calc R . .
H84B H 1.0460 0.4613 0.0566 0.147 Uiso 1 1 calc R . .
H84C H 1.0436 0.3646 0.0878 0.147 Uiso 1 1 calc R . .
C91 C 1.1226(13) 0.6002(10) 0.3553(9) 0.088(4) Uani 1 1 d . . .
C92 C 1.0640(17) 0.6822(12) 0.3877(10) 0.124(7) Uani 1 1 d . . .
H92A H 1.0975 0.7091 0.4523 0.186 Uiso 1 1 calc R . .
H92B H 0.9840 0.6563 0.3732 0.186 Uiso 1 1 calc R . .
H92C H 1.0737 0.7328 0.3580 0.186 Uiso 1 1 calc R . .
C93 C 1.2478(11) 0.6456(10) 0.3773(11) 0.101(5) Uani 1 1 d . . .
H93A H 1.2747 0.6916 0.4365 0.151 Uiso 1 1 calc R . .
H93B H 1.2562 0.6790 0.3328 0.151 Uiso 1 1 calc R . .
H93C H 1.2916 0.5950 0.3766 0.151 Uiso 1 1 calc R . .
C94 C 1.1077(15) 0.5233(12) 0.4066(10) 0.112(6) Uani 1 1 d . . .
H94A H 1.1199 0.5556 0.4692 0.167 Uiso 1 1 calc R . .
H94B H 1.1621 0.4819 0.4028 0.167 Uiso 1 1 calc R . .
H94C H 1.0317 0.4842 0.3799 0.167 Uiso 1 1 calc R . .
B1 B 0.7237(13) 0.2398(11) 0.3285(11) 0.080(4) Uani 1 1 d . . .
F1 F 0.7060(11) 0.1792(9) 0.3765(8) 0.157(4) Uani 1 1 d . . .
F2 F 0.7649(10) 0.1949(8) 0.2627(7) 0.164(5) Uani 1 1 d . . .
F3 F 0.7950(8) 0.3245(7) 0.3766(6) 0.132(4) Uani 1 1 d . . .
F4 F 0.6212(8) 0.2510(8) 0.2851(8) 0.148(4) Uani 1 1 d . . .
C99A C 0.3786(19) 0.535(2) -0.371(3) 0.080(14) Uani 0.32 1 d PD A 1
H99A H 0.3484 0.5803 -0.3331 0.096 Uiso 0.32 1 calc PR A 1
H99B H 0.3941 0.5653 -0.4157 0.096 Uiso 0.32 1 calc PR A 1
Cl1 Cl 0.5008(10) 0.5238(11) -0.3060(8) 0.091(3) Uani 0.32 1 d PD A 1
Cl3 Cl 0.2774(9) 0.4388(6) -0.4246(7) 0.079(2) Uani 0.32 1 d PD A 1
C99B C 0.399(4) 0.534(3) -0.3999(18) 0.12(2) Uani 0.44 1 d PD B 2
H99C H 0.3170 0.5274 -0.4194 0.149 Uiso 0.44 1 calc PR B 2
H99D H 0.4323 0.6018 -0.3660 0.149 Uiso 0.44 1 calc PR B 2
Cl2 Cl 0.4379(11) 0.5129(7) -0.4901(7) 0.127(4) Uani 0.44 1 d PD . 2
Cl4 Cl 0.4319(13) 0.4669(11) -0.3305(10) 0.149(5) Uani 0.44 1 d PD B 2

loop_
_atom_site_aniso_label
_atom_site_aniso_U_11
_atom_site_aniso_U_22
_atom_site_aniso_U_33
_atom_site_aniso_U_23
_atom_site_aniso_U_13
_atom_site_aniso_U_12
Au1 0.03172(16) 0.03810(17) 0.0419(2) 0.01256(13) 0.00821(14) 0.00728(12)
Au2 0.0631(2) 0.0465(2) 0.0574(2) 0.02998(17) 0.02895(19) 0.02731(17)
Au3 0.03498(16) 0.04170(18) 0.0422(2) 0.01940(14) 0.00785(14) 0.00875(13)
P1 0.0335(10) 0.0392(11) 0.0438(13) 0.0204(9) 0.0091(9) 0.0113(8)
P2 0.0378(11) 0.0537(13) 0.0376(13) 0.0140(10) 0.0123(10) 0.0064(9)
P3 0.0309(10) 0.0402(11) 0.0412(13) 0.0122(9) 0.0067(9) 0.0050(8)
P4 0.117(2) 0.0623(17) 0.075(2) 0.0452(15) 0.0574(19) 0.0568(17)
S1 0.0534(15) 0.146(3) 0.087(2) 0.062(2) 0.0382(16) 0.0419(18)
C1 0.038(4) 0.047(5) 0.047(5) 0.017(4) 0.015(4) 0.008(4)
C2 0.062(6) 0.056(6) 0.054(6) 0.030(5) 0.024(5) 0.017(5)
C3 0.080(7) 0.057(6) 0.052(6) 0.023(5) 0.021(6) 0.008(5)
C4 0.072(8) 0.142(13) 0.083(9) 0.054(9) 0.050(7) 0.015(8)
C11 0.059(6) 0.058(6) 0.071(7) 0.005(5) 0.037(6) -0.011(5)
C12 0.087(9) 0.079(9) 0.113(11) -0.014(8) 0.056(9) -0.028(7)
C13 0.056(6) 0.099(9) 0.076(8) 0.017(7) 0.029(6) -0.004(6)
C14 0.114(10) 0.062(7) 0.084(9) 0.033(6) 0.057(8) 0.015(7)
C21 0.044(5) 0.105(9) 0.045(6) 0.035(6) 0.012(5) 0.022(5)
C22 0.074(7) 0.136(12) 0.075(9) 0.075(8) 0.031(7) 0.044(8)
C23 0.061(6) 0.112(10) 0.090(10) 0.053(8) 0.022(6) 0.045(7)
C24 0.049(6) 0.162(14) 0.059(8) 0.023(8) 0.005(6) 0.027(7)
C31 0.056(6) 0.073(7) 0.046(6) 0.014(5) 0.017(5) 0.014(5)
C32 0.051(6) 0.103(9) 0.106(10) 0.055(8) 0.043(6) 0.037(6)
C33 0.090(8) 0.051(6) 0.084(9) 0.015(5) 0.034(7) 0.024(6)
C34 0.076(8) 0.133(12) 0.052(8) -0.006(7) 0.021(6) 0.027(8)
C41 0.034(5) 0.109(9) 0.047(6) -0.011(6) 0.006(4) 0.015(5)
C42 0.190(17) 0.131(13) 0.065(10) 0.047(9) 0.052(11) 0.088(13)
C43 0.037(7) 0.55(5) 0.065(11) 0.040(18) 0.003(7) 0.079(15)
C44 0.183(17) 0.084(10) 0.060(9) -0.022(7) 0.035(10) -0.010(10)
C51 0.044(6) 0.110(11) 0.156(14) 0.098(11) 0.021(7) 0.007(6)
C52 0.068(10) 0.47(5) 0.73(7) 0.54(6) 0.14(2) 0.078(18)
C53 0.134(13) 0.136(13) 0.106(12) 0.079(11) 0.066(11) 0.080(11)
C54 0.22(2) 0.035(7) 0.162(18) 0.018(8) -0.091(16) -0.009(10)
C61 0.051(6) 0.078(8) 0.074(8) -0.023(6) 0.028(6) 0.009(5)
C62 0.090(12) 0.21(2) 0.55(6) -0.23(3) 0.17(2) -0.038(14)
C63 0.184(16) 0.043(7) 0.081(10) -0.003(6) -0.049(10) 0.032(8)
C64 0.206(18) 0.058(7) 0.052(8) -0.016(6) 0.030(10) -0.051(9)
C71 0.078(7) 0.061(7) 0.111(10) 0.050(7) 0.043(8) 0.020(6)
C72 0.119(12) 0.128(13) 0.199(19) 0.106(14) 0.104(14) 0.066(11)
C73 0.102(10) 0.077(9) 0.130(14) 0.050(9) 0.026(10) 0.006(8)
C74 0.098(10) 0.093(10) 0.158(16) 0.077(11) 0.050(11) 0.023(8)
C81 0.079(7) 0.052(6) 0.074(7) 0.031(5) 0.044(6) 0.031(5)
C82 0.139(12) 0.083(9) 0.142(13) 0.071(9) 0.096(11) 0.075(9)
C83 0.080(8) 0.108(10) 0.142(13) 0.080(10) 0.066(9) 0.045(8)
C84 0.131(12) 0.076(9) 0.102(11) 0.025(8) 0.062(10) 0.022(8)
C91 0.129(12) 0.081(9) 0.082(9) 0.046(7) 0.041(9) 0.053(8)
C92 0.214(19) 0.114(12) 0.077(10) 0.036(9) 0.058(12) 0.106(13)
C93 0.086(9) 0.080(9) 0.119(13) 0.060(9) -0.015(8) 0.008(7)
C94 0.176(16) 0.126(13) 0.092(11) 0.072(10) 0.075(12) 0.090(12)
B1 0.084(10) 0.072(9) 0.067(10) 0.019(7) 0.003(8) 0.008(8)
F1 0.200(11) 0.166(10) 0.134(9) 0.094(8) 0.052(9) 0.044(9)
F2 0.180(10) 0.143(9) 0.142(9) -0.027(7) 0.098(9) -0.048(8)
F3 0.131(7) 0.120(7) 0.098(7) -0.009(5) 0.024(6) -0.046(6)
F4 0.110(7) 0.148(9) 0.154(10) 0.058(7) -0.019(7) 0.018(6)
C99A 0.06(2) 0.11(3) 0.09(4) 0.07(3) 0.02(2) 0.01(2)
Cl1 0.076(6) 0.121(10) 0.078(8) 0.025(7) 0.023(6) 0.036(6)
Cl3 0.102(7) 0.056(5) 0.073(6) 0.012(4) 0.031(5) 0.005(5)
C99B 0.13(4) 0.14(4) 0.09(3) 0.07(3) 0.01(3) -0.03(3)
Cl2 0.199(12) 0.071(5) 0.103(7) 0.016(5) 0.044(8) 0.018(6)
Cl4 0.154(11) 0.183(13) 0.132(11) 0.098(10) 0.044(9) 0.023(10)

loop_
_atom_type_symbol
_atom_type_description
_atom_type_scat_dispersion_real
_atom_type_scat_dispersion_imag
_atom_type_scat_source
C C 0.0033 0.0016 'International Tables Vol C Tables 4.2.6.8 and 6.1.1.4'
H H 0.0000 0.0000 'International Tables Vol C Tables 4.2.6.8 and 6.1.1.4'
B B 0.0013 0.0007 'International Tables Vol C Tables 4.2.6.8 and 6.1.1.4'
F F 0.0171 0.0103 'International Tables Vol C Tables 4.2.6.8 and 6.1.1.4'
P P 0.1023 0.0942 'International Tables Vol C Tables 4.2.6.8 and 6.1.1.4'
S S 0.1246 0.1234 'International Tables Vol C Tables 4.2.6.8 and 6.1.1.4'
Au Au -2.0133 8.8022 'International Tables Vol C Tables 4.2.6.8 and 6.1.1.4'
Cl Cl 0.1484 0.1585 'International Tables Vol C Tables 4.2.6.8 and 6.1.1.4'

loop_
_geom_angle_atom_site_label_1
_geom_angle_atom_site_label_2
_geom_angle_atom_site_label_3
_geom_angle
_geom_angle_site_symmetry_1
_geom_angle_site_symmetry_3
_geom_angle_publ_flag
P1 Au1 P3 173.87(8) . . ?
P1 Au2 P4 171.26(8) . . ?
P2 Au3 P1 176.11(8) . . ?
C1 P1 Au1 111.4(3) . . ?
C1 P1 Au2 116.1(3) . . ?
Au1 P1 Au2 104.31(8) . . ?
C1 P1 Au3 107.2(3) . . ?
Au1 P1 Au3 110.23(9) . . ?
Au2 P1 Au3 107.48(8) . . ?
C21 P2 C11 110.0(5) . . ?
C21 P2 C31 109.9(5) . . ?
C11 P2 C31 110.4(5) . . ?
C21 P2 Au3 106.2(4) . . ?
C11 P2 Au3 109.3(3) . . ?
C31 P2 Au3 110.9(3) . . ?
C51 P3 C41 110.0(6) . . ?
C51 P3 C61 110.9(7) . . ?
C41 P3 C61 109.9(6) . . ?
C51 P3 Au1 107.3(4) . . ?
C41 P3 Au1 110.2(3) . . ?
C61 P3 Au1 108.6(3) . . ?
C91 P4 C81 115.3(6) . . ?
C91 P4 C71 107.4(6) . . ?
C81 P4 C71 107.5(5) . . ?
C91 P4 Au2 108.0(4) . . ?
C81 P4 Au2 110.2(3) . . ?
C71 P4 Au2 108.1(4) . . ?
C4 S1 C1 93.1(5) . . ?
C2 C1 S1 109.9(6) . . ?
C2 C1 P1 127.3(6) . . ?
S1 C1 P1 122.6(5) . . ?
C1 C2 C3 112.9(9) . . ?
C1 C2 H2A 123.5 . . ?
C3 C2 H2A 123.5 . . ?
C4 C3 C2 111.9(10) . . ?
C4 C3 H3A 124.0 . . ?
C2 C3 H3A 124.0 . . ?
C3 C4 S1 112.2(8) . . ?
C3 C4 H4A 123.9 . . ?
S1 C4 H4A 123.9 . . ?
C12 C11 C13 109.3(10) . . ?
C12 C11 C14 109.5(11) . . ?
C13 C11 C14 106.0(9) . . ?
C12 C11 P2 114.8(7) . . ?
C13 C11 P2 109.5(7) . . ?
C14 C11 P2 107.3(7) . . ?
C11 C12 H12A 109.5 . . ?
C11 C12 H12B 109.5 . . ?
H12A C12 H12B 109.5 . . ?
C11 C12 H12C 109.5 . . ?
H12A C12 H12C 109.5 . . ?
H12B C12 H12C 109.5 . . ?
C11 C13 H13A 109.5 . . ?
C11 C13 H13B 109.5 . . ?
H13A C13 H13B 109.5 . . ?
C11 C13 H13C 109.5 . . ?
H13A C13 H13C 109.5 . . ?
H13B C13 H13C 109.5 . . ?
C11 C14 H14A 109.5 . . ?
C11 C14 H14B 109.5 . . ?
H14A C14 H14B 109.5 . . ?
C11 C14 H14C 109.5 . . ?
H14A C14 H14C 109.5 . . ?
H14B C14 H14C 109.5 . . ?
C24 C21 C22 108.0(9) . . ?
C24 C21 C23 109.2(9) . . ?
C22 C21 C23 104.4(10) . . ?
C24 C21 P2 115.5(9) . . ?
C22 C21 P2 109.6(6) . . ?
C23 C21 P2 109.6(7) . . ?
C21 C22 H22A 109.5 . . ?
C21 C22 H22B 109.5 . . ?
H22A C22 H22B 109.5 . . ?
C21 C22 H22C 109.5 . . ?
H22A C22 H22C 109.5 . . ?
H22B C22 H22C 109.5 . . ?
C21 C23 H23A 109.5 . . ?
C21 C23 H23B 109.5 . . ?
H23A C23 H23B 109.5 . . ?
C21 C23 H23C 109.5 . . ?
H23A C23 H23C 109.5 . . ?
H23B C23 H23C 109.5 . . ?
C21 C24 H24A 109.5 . . ?
C21 C24 H24B 109.5 . . ?
H24A C24 H24B 109.5 . . ?
C21 C24 H24C 109.5 . . ?
H24A C24 H24C 109.5 . . ?
H24B C24 H24C 109.5 . . ?
C33 C31 C32 104.6(9) . . ?
C33 C31 C34 108.3(10) . . ?
C32 C31 C34 110.5(9) . . ?
C33 C31 P2 110.9(7) . . ?
C32 C31 P2 107.6(7) . . ?
C34 C31 P2 114.5(8) . . ?
C31 C32 H32A 109.5 . . ?
C31 C32 H32B 109.5 . . ?
H32A C32 H32B 109.5 . . ?
C31 C32 H32C 109.5 . . ?
H32A C32 H32C 109.5 . . ?
H32B C32 H32C 109.5 . . ?
C31 C33 H33A 109.5 . . ?
C31 C33 H33B 109.5 . . ?
H33A C33 H33B 109.5 . . ?
C31 C33 H33C 109.5 . . ?
H33A C33 H33C 109.5 . . ?
H33B C33 H33C 109.5 . . ?
C31 C34 H34A 109.5 . . ?
C31 C34 H34B 109.5 . . ?
H34A C34 H34B 109.5 . . ?
C31 C34 H34C 109.5 . . ?
H34A C34 H34C 109.5 . . ?
H34B C34 H34C 109.5 . . ?
C42 C41 C44 104.2(11) . . ?
C42 C41 C43 109.3(15) . . ?
C44 C41 C43 111.9(15) . . ?
C42 C41 P3 108.4(9) . . ?
C44 C41 P3 110.2(10) . . ?
C43 C41 P3 112.5(9) . . ?
C41 C42 H42A 109.5 . . ?
C41 C42 H42B 109.5 . . ?
H42A C42 H42B 109.5 . . ?
C41 C42 H42C 109.5 . . ?
H42A C42 H42C 109.5 . . ?
H42B C42 H42C 109.5 . . ?
C41 C43 H43A 109.5 . . ?
C41 C43 H43B 109.5 . . ?
H43A C43 H43B 109.5 . . ?
C41 C43 H43C 109.5 . . ?
H43A C43 H43C 109.5 . . ?
H43B C43 H43C 109.5 . . ?
C41 C44 H44A 109.5 . . ?
C41 C44 H44B 109.5 . . ?
H44A C44 H44B 109.5 . . ?
C41 C44 H44C 109.5 . . ?
H44A C44 H44C 109.5 . . ?
H44B C44 H44C 109.5 . . ?
C53 C51 C52 113.2(18) . . ?
C53 C51 C54 103.2(11) . . ?
C52 C51 C54 108(2) . . ?
C53 C51 P3 110.2(10) . . ?
C52 C51 P3 113.1(9) . . ?
C54 C51 P3 108.4(11) . . ?
C51 C52 H52A 109.5 . . ?
C51 C52 H52B 109.5 . . ?
H52A C52 H52B 109.5 . . ?
C51 C52 H52C 109.5 . . ?
H52A C52 H52C 109.5 . . ?
H52B C52 H52C 109.5 . . ?
C51 C53 H53A 109.5 . . ?
C51 C53 H53B 109.5 . . ?
H53A C53 H53B 109.5 . . ?
C51 C53 H53C 109.5 . . ?
H53A C53 H53C 109.5 . . ?
H53B C53 H53C 109.5 . . ?
C51 C54 H54A 109.5 . . ?
C51 C54 H54B 109.5 . . ?
H54A C54 H54B 109.5 . . ?
C51 C54 H54C 109.5 . . ?
H54A C54 H54C 109.5 . . ?
H54B C54 H54C 109.5 . . ?
C62 C61 C63 110.4(19) . . ?
C62 C61 C64 109.5(17) . . ?
C63 C61 C64 102.7(10) . . ?
C62 C61 P3 114.2(10) . . ?
C63 C61 P3 109.7(9) . . ?
C64 C61 P3 109.7(10) . . ?
C61 C62 H62A 109.5 . . ?
C61 C62 H62B 109.5 . . ?
H62A C62 H62B 109.5 . . ?
C61 C62 H62C 109.5 . . ?
H62A C62 H62C 109.5 . . ?
H62B C62 H62C 109.5 . . ?
C61 C63 H63A 109.5 . . ?
C61 C63 H63B 109.5 . . ?
H63A C63 H63B 109.5 . . ?
C61 C63 H63C 109.5 . . ?
H63A C63 H63C 109.5 . . ?
H63B C63 H63C 109.5 . . ?
C61 C64 H64A 109.5 . . ?
C61 C64 H64B 109.5 . . ?
H64A C64 H64B 109.5 . . ?
C61 C64 H64C 109.5 . . ?
H64A C64 H64C 109.5 . . ?
H64B C64 H64C 109.5 . . ?
C72 C71 C74 110.9(11) . . ?
C72 C71 C73 110.4(12) . . ?
C74 C71 C73 108.5(12) . . ?
C72 C71 P4 108.3(10) . . ?
C74 C71 P4 111.9(9) . . ?
C73 C71 P4 106.8(8) . . ?
C71 C72 H72A 109.5 . . ?
C71 C72 H72B 109.5 . . ?
H72A C72 H72B 109.5 . . ?
C71 C72 H72C 109.5 . . ?
H72A C72 H72C 109.5 . . ?
H72B C72 H72C 109.5 . . ?
C71 C73 H73A 109.5 . . ?
C71 C73 H73B 109.5 . . ?
H73A C73 H73B 109.5 . . ?
C71 C73 H73C 109.5 . . ?
H73A C73 H73C 109.5 . . ?
H73B C73 H73C 109.5 . . ?
C71 C74 H74A 109.5 . . ?
C71 C74 H74B 109.5 . . ?
H74A C74 H74B 109.5 . . ?
C71 C74 H74C 109.5 . . ?
H74A C74 H74C 109.5 . . ?
H74B C74 H74C 109.5 . . ?
C84 C81 C83 105.6(10) . . ?
C84 C81 C82 108.1(10) . . ?
C83 C81 C82 108.2(10) . . ?
C84 C81 P4 112.9(9) . . ?
C83 C81 P4 108.4(8) . . ?
C82 C81 P4 113.3(7) . . ?
C81 C82 H82A 109.5 . . ?
C81 C82 H82B 109.5 . . ?
H82A C82 H82B 109.5 . . ?
C81 C82 H82C 109.5 . . ?
H82A C82 H82C 109.5 . . ?
H82B C82 H82C 109.5 . . ?
C81 C83 H83A 109.5 . . ?
C81 C83 H83B 109.5 . . ?
H83A C83 H83B 109.5 . . ?
C81 C83 H83C 109.5 . . ?
H83A C83 H83C 109.5 . . ?
H83B C83 H83C 109.5 . . ?
C81 C84 H84A 109.5 . . ?
C81 C84 H84B 109.5 . . ?
H84A C84 H84B 109.5 . . ?
C81 C84 H84C 109.5 . . ?
H84A C84 H84C 109.5 . . ?
H84B C84 H84C 109.5 . . ?
C93 C91 C92 107.3(14) . . ?
C93 C91 C94 111.5(12) . . ?
C92 C91 C94 107.3(11) . . ?
C93 C91 P4 105.7(10) . . ?
C92 C91 P4 110.2(9) . . ?
C94 C91 P4 114.6(11) . . ?
C91 C92 H92A 109.5 . . ?
C91 C92 H92B 109.5 . . ?
H92A C92 H92B 109.5 . . ?
C91 C92 H92C 109.5 . . ?
H92A C92 H92C 109.5 . . ?
H92B C92 H92C 109.5 . . ?
C91 C93 H93A 109.5 . . ?
C91 C93 H93B 109.5 . . ?
H93A C93 H93B 109.5 . . ?
C91 C93 H93C 109.5 . . ?
H93A C93 H93C 109.5 . . ?
H93B C93 H93C 109.5 . . ?
C91 C94 H94A 109.5 . . ?
C91 C94 H94B 109.5 . . ?
H94A C94 H94B 109.5 . . ?
C91 C94 H94C 109.5 . . ?
H94A C94 H94C 109.5 . . ?
H94B C94 H94C 109.5 . . ?
F1 B1 F4 105.1(14) . . ?
F1 B1 F3 114.5(14) . . ?
F4 B1 F3 113.1(13) . . ?
F1 B1 F2 109.1(14) . . ?
F4 B1 F2 105.7(14) . . ?
F3 B1 F2 108.9(13) . . ?
Cl3 C99A Cl1 120(2) . . ?
Cl3 C99A H99A 107.2 . . ?
Cl1 C99A H99A 107.2 . . ?
Cl3 C99A H99B 107.2 . . ?
Cl1 C99A H99B 107.2 . . ?
H99A C99A H99B 106.9 . . ?
Cl2 C99B Cl4 119(2) . . ?
Cl2 C99B H99C 107.7 . . ?
Cl4 C99B H99C 107.7 . . ?
Cl2 C99B H99D 107.7 . . ?
Cl4 C99B H99D 107.7 . . ?
H99C C99B H99D 107.1 . . ?
C99B Cl2 Cl2 133.1(18) . 2_664 ?

loop_
_geom_bond_atom_site_label_1
_geom_bond_atom_site_label_2
_geom_bond_distance
_geom_bond_site_symmetry_2
_geom_bond_publ_flag
Au1 P1 2.304(2) . ?
Au1 P3 2.316(2) . ?
Au2 P1 2.313(2) . ?
Au2 P4 2.332(2) . ?
Au3 P2 2.318(2) . ?
Au3 P1 2.321(2) . ?
P1 C1 1.803(8) . ?
P2 C21 1.888(10) . ?
P2 C11 1.891(9) . ?
P2 C31 1.902(10) . ?
P3 C51 1.872(11) . ?
P3 C41 1.872(11) . ?
P3 C61 1.882(10) . ?
P4 C91 1.849(15) . ?
P4 C81 1.873(9) . ?
P4 C71 1.998(12) . ?
S1 C4 1.702(13) . ?
S1 C1 1.702(8) . ?
C1 C2 1.387(12) . ?
C2 C3 1.427(13) . ?
C2 H2A 0.9500 . ?
C3 C4 1.347(16) . ?
C3 H3A 0.9500 . ?
C4 H4A 0.9500 . ?
C11 C12 1.538(15) . ?
C11 C13 1.544(16) . ?
C11 C14 1.547(16) . ?
C12 H12A 0.9800 . ?
C12 H12B 0.9800 . ?
C12 H12C 0.9800 . ?
C13 H13A 0.9800 . ?
C13 H13B 0.9800 . ?
C13 H13C 0.9800 . ?
C14 H14A 0.9800 . ?
C14 H14B 0.9800 . ?
C14 H14C 0.9800 . ?
C21 C24 1.518(16) . ?
C21 C22 1.546(14) . ?
C21 C23 1.547(16) . ?
C22 H22A 0.9800 . ?
C22 H22B 0.9800 . ?
C22 H22C 0.9800 . ?
C23 H23A 0.9800 . ?
C23 H23B 0.9800 . ?
C23 H23C 0.9800 . ?
C24 H24A 0.9800 . ?
C24 H24B 0.9800 . ?
C24 H24C 0.9800 . ?
C31 C33 1.523(15) . ?
C31 C32 1.553(14) . ?
C31 C34 1.554(15) . ?
C32 H32A 0.9800 . ?
C32 H32B 0.9800 . ?
C32 H32C 0.9800 . ?
C33 H33A 0.9800 . ?
C33 H33B 0.9800 . ?
C33 H33C 0.9800 . ?
C34 H34A 0.9800 . ?
C34 H34B 0.9800 . ?
C34 H34C 0.9800 . ?
C41 C42 1.522(19) . ?
C41 C44 1.529(17) . ?
C41 C43 1.537(15) . ?
C42 H42A 0.9800 . ?
C42 H42B 0.9800 . ?
C42 H42C 0.9800 . ?
C43 H43A 0.9800 . ?
C43 H43B 0.9800 . ?
C43 H43C 0.9800 . ?
C44 H44A 0.9800 . ?
C44 H44B 0.9800 . ?
C44 H44C 0.9800 . ?
C51 C53 1.51(2) . ?
C51 C52 1.512(18) . ?
C51 C54 1.56(2) . ?
C52 H52A 0.9800 . ?
C52 H52B 0.9800 . ?
C52 H52C 0.9800 . ?
C53 H53A 0.9800 . ?
C53 H53B 0.9800 . ?
C53 H53C 0.9800 . ?
C54 H54A 0.9800 . ?
C54 H54B 0.9800 . ?
C54 H54C 0.9800 . ?
C61 C62 1.489(17) . ?
C61 C63 1.500(19) . ?
C61 C64 1.503(18) . ?
C62 H62A 0.9800 . ?
C62 H62B 0.9800 . ?
C62 H62C 0.9800 . ?
C63 H63A 0.9800 . ?
C63 H63B 0.9800 . ?
C63 H63C 0.9800 . ?
C64 H64A 0.9800 . ?
C64 H64B 0.9800 . ?
C64 H64C 0.9800 . ?
C71 C72 1.514(18) . ?
C71 C74 1.531(16) . ?
C71 C73 1.561(19) . ?
C72 H72A 0.9800 . ?
C72 H72B 0.9800 . ?
C72 H72C 0.9800 . ?
C73 H73A 0.9800 . ?
C73 H73B 0.9800 . ?
C73 H73C 0.9800 . ?
C74 H74A 0.9800 . ?
C74 H74B 0.9800 . ?
C74 H74C 0.9800 . ?
C81 C84 1.483(18) . ?
C81 C83 1.533(15) . ?
C81 C82 1.549(14) . ?
C82 H82A 0.9800 . ?
C82 H82B 0.9800 . ?
C82 H82C 0.9800 . ?
C83 H83A 0.9800 . ?
C83 H83B 0.9800 . ?
C83 H83C 0.9800 . ?
C84 H84A 0.9800 . ?
C84 H84B 0.9800 . ?
C84 H84C 0.9800 . ?
C91 C93 1.550(19) . ?
C91 C92 1.557(17) . ?
C91 C94 1.562(17) . ?
C92 H92A 0.9800 . ?
C92 H92B 0.9800 . ?
C92 H92C 0.9800 . ?
C93 H93A 0.9800 . ?
C93 H93B 0.9800 . ?
C93 H93C 0.9800 . ?
C94 H94A 0.9800 . ?
C94 H94B 0.9800 . ?
C94 H94C 0.9800 . ?
B1 F1 1.341(17) . ?
B1 F4 1.344(17) . ?
B1 F3 1.357(17) . ?
B1 F2 1.391(19) . ?
C99A Cl3 1.653(19) . ?
C99A Cl1 1.660(18) . ?
C99A H99A 0.9900 . ?
C99A H99B 0.9900 . ?
C99B Cl2 1.650(19) . ?
C99B Cl4 1.653(19) . ?
C99B H99C 0.9900 . ?
C99B H99D 0.9900 . ?
Cl2 Cl2 1.77(2) 2_664 ?

loop_
_geom_torsion_atom_site_label_1
_geom_torsion_atom_site_label_2
_geom_torsion_atom_site_label_3
_geom_torsion_atom_site_label_4
_geom_torsion
_geom_torsion_site_symmetry_1
_geom_torsion_site_symmetry_2
_geom_torsion_site_symmetry_3
_geom_torsion_site_symmetry_4
_geom_torsion_publ_flag
P3 Au1 P1 C1 176.0(7) . . . . ?
P3 Au1 P1 Au2 50.0(7) . . . . ?
P3 Au1 P1 Au3 -65.1(7) . . . . ?
P4 Au2 P1 C1 -175.1(8) . . . . ?
P4 Au2 P1 Au1 -52.0(8) . . . . ?
P4 Au2 P1 Au3 65.0(7) . . . . ?
P2 Au3 P1 C1 -108.4(11) . . . . ?
P2 Au3 P1 Au1 130.1(10) . . . . ?
P2 Au3 P1 Au2 17.0(11) . . . . ?
P1 Au3 P2 C21 -20.4(12) . . . . ?
P1 Au3 P2 C11 98.2(11) . . . . ?
P1 Au3 P2 C31 -139.8(11) . . . . ?
P1 Au1 P3 C51 -40.8(10) . . . . ?
P1 Au1 P3 C41 -160.5(8) . . . . ?
P1 Au1 P3 C61 79.1(9) . . . . ?
P1 Au2 P4 C91 -49.3(10) . . . . ?
P1 Au2 P4 C81 -176.1(7) . . . . ?
P1 Au2 P4 C71 66.6(9) . . . . ?
C4 S1 C1 C2 0.4(9) . . . . ?
C4 S1 C1 P1 -174.6(7) . . . . ?
Au1 P1 C1 C2 26.6(9) . . . . ?
Au2 P1 C1 C2 145.9(8) . . . . ?
Au3 P1 C1 C2 -94.0(8) . . . . ?
Au1 P1 C1 S1 -159.2(5) . . . . ?
Au2 P1 C1 S1 -40.0(7) . . . . ?
Au3 P1 C1 S1 80.1(6) . . . . ?
S1 C1 C2 C3 0.5(11) . . . . ?
P1 C1 C2 C3 175.3(7) . . . . ?
C1 C2 C3 C4 -1.4(14) . . . . ?
C2 C3 C4 S1 1.7(15) . . . . ?
C1 S1 C4 C3 -1.3(11) . . . . ?
C21 P2 C11 C12 -76.7(11) . . . . ?
C31 P2 C11 C12 44.8(11) . . . . ?
Au3 P2 C11 C12 167.0(9) . . . . ?
C21 P2 C11 C13 46.6(9) . . . . ?
C31 P2 C11 C13 168.2(7) . . . . ?
Au3 P2 C11 C13 -69.6(8) . . . . ?
C21 P2 C11 C14 161.2(7) . . . . ?
C31 P2 C11 C14 -77.2(8) . . . . ?
Au3 P2 C11 C14 45.0(8) . . . . ?
C11 P2 C21 C24 46.3(9) . . . . ?
C31 P2 C21 C24 -75.6(8) . . . . ?
Au3 P2 C21 C24 164.4(7) . . . . ?
C11 P2 C21 C22 168.5(9) . . . . ?
C31 P2 C21 C22 46.7(10) . . . . ?
Au3 P2 C21 C22 -73.3(9) . . . . ?
C11 P2 C21 C23 -77.5(9) . . . . ?
C31 P2 C21 C23 160.7(7) . . . . ?
Au3 P2 C21 C23 40.7(8) . . . . ?
C21 P2 C31 C33 166.5(8) . . . . ?
C11 P2 C31 C33 45.0(9) . . . . ?
Au3 P2 C31 C33 -76.3(8) . . . . ?
C21 P2 C31 C32 -79.6(8) . . . . ?
C11 P2 C31 C32 158.8(7) . . . . ?
Au3 P2 C31 C32 37.5(8) . . . . ?
C21 P2 C31 C34 43.6(10) . . . . ?
C11 P2 C31 C34 -78.0(10) . . . . ?
Au3 P2 C31 C34 160.7(8) . . . . ?
C51 P3 C41 C42 -169.5(9) . . . . ?
C61 P3 C41 C42 68.1(9) . . . . ?
Au1 P3 C41 C42 -51.4(9) . . . . ?
C51 P3 C41 C44 -56.1(11) . . . . ?
C61 P3 C41 C44 -178.5(9) . . . . ?
Au1 P3 C41 C44 62.0(10) . . . . ?
C51 P3 C41 C43 69.5(16) . . . . ?
C61 P3 C41 C43 -52.9(16) . . . . ?
Au1 P3 C41 C43 -172.4(14) . . . . ?
C41 P3 C51 C53 -179.2(9) . . . . ?
C61 P3 C51 C53 -57.4(11) . . . . ?
Au1 P3 C51 C53 61.0(11) . . . . ?
C41 P3 C51 C52 -51(2) . . . . ?
C61 P3 C51 C52 70(2) . . . . ?
Au1 P3 C51 C52 -171(2) . . . . ?
C41 P3 C51 C54 68.5(10) . . . . ?
C61 P3 C51 C54 -169.7(9) . . . . ?
Au1 P3 C51 C54 -51.3(10) . . . . ?
C51 P3 C61 C62 -55(2) . . . . ?
C41 P3 C61 C62 67(2) . . . . ?
Au1 P3 C61 C62 -172(2) . . . . ?
C51 P3 C61 C63 -179.3(9) . . . . ?
C41 P3 C61 C63 -57.4(10) . . . . ?
Au1 P3 C61 C63 63.1(10) . . . . ?
C51 P3 C61 C64 68.7(10) . . . . ?
C41 P3 C61 C64 -169.5(9) . . . . ?
Au1 P3 C61 C64 -48.9(10) . . . . ?
C91 P4 C71 C72 43.6(10) . . . . ?
C81 P4 C71 C72 168.2(9) . . . . ?
Au2 P4 C71 C72 -72.8(9) . . . . ?
C91 P4 C71 C74 -78.9(11) . . . . ?
C81 P4 C71 C74 45.7(12) . . . . ?
Au2 P4 C71 C74 164.7(9) . . . . ?
C91 P4 C71 C73 162.5(8) . . . . ?
C81 P4 C71 C73 -72.9(9) . . . . ?
Au2 P4 C71 C73 46.1(9) . . . . ?
C91 P4 C81 C84 164.1(9) . . . . ?
C71 P4 C81 C84 44.3(9) . . . . ?
Au2 P4 C81 C84 -73.3(8) . . . . ?
C91 P4 C81 C83 -79.3(10) . . . . ?
C71 P4 C81 C83 160.9(8) . . . . ?
Au2 P4 C81 C83 43.3(9) . . . . ?
C91 P4 C81 C82 40.8(12) . . . . ?
C71 P4 C81 C82 -78.9(11) . . . . ?
Au2 P4 C81 C82 163.4(9) . . . . ?
C81 P4 C91 C93 48.6(9) . . . . ?
C71 P4 C91 C93 168.4(8) . . . . ?
Au2 P4 C91 C93 -75.2(8) . . . . ?
C81 P4 C91 C92 164.3(11) . . . . ?
C71 P4 C91 C92 -76.0(12) . . . . ?
Au2 P4 C91 C92 40.4(12) . . . . ?
C81 P4 C91 C94 -74.6(12) . . . . ?
C71 P4 C91 C94 45.2(11) . . . . ?
Au2 P4 C91 C94 161.6(9) . . . . ?
Cl4 C99B Cl2 Cl2 -42(4) . . . 2_664 ?
